data_4311442
loop_
_publ_author_name
'Christopher A. Dodds'
'Mario-Alexander Lehmann'
'Jonathan F. Ojo'
'John Reglinski'
'Mark D. Spicer'

_publ_section_title
;
 Cobalt Half-Sandwich, Sandwich, and Mixed Sandwich Complexes with Soft
 Tripodal Ligands
;
_journal_name_full 'Inorganic Chemistry'
_journal_page_first 4927
_journal_page_last 4934
_journal_paper_doi 10.1021/ic0496525
_journal_volume 43
_journal_year 2004
_chemical_compound_source 'synthesis as described'
_chemical_formula_moiety 'C12 H16 B1 Br1 Co1 N6 S3'
_chemical_formula_sum 'C12 H16 B Br Co N6 S3'
_chemical_formula_weight 490.14
_chemical_name_common 'bromo hydrotris(methimazolyl)borato cobalt(II)'
_chemical_name_systematic
;
 ?
;
_space_group_IT_number 14
_symmetry_cell_setting monoclinic
_symmetry_Int_Tables_number 14
_symmetry_space_group_name_Hall '-P 2yn'
_symmetry_space_group_name_H-M 'P 1 21/n 1'
_atom_sites_solution_hydrogens geom
_atom_sites_solution_primary direct
_atom_sites_solution_secondary difmap
_audit_conform_dict_location ftp://ftp.iucr.org/pub/cif_core.dic
_audit_conform_dict_name cif_core.dic
_audit_conform_dict_version 2.2
_audit_creation_date 2002-04-12T14:02:03-00:00
_audit_creation_method 'WinGX routine CIF_UPDATE'
_cell_angle_alpha 90
_cell_angle_beta 95.714(3)
_cell_angle_gamma 90
_cell_formula_units_Z 4
_cell_length_a 12.0655(6)
_cell_length_b 12.4897(7)
_cell_length_c 12.7057(7)
_cell_measurement_reflns_used 32592
_cell_measurement_temperature 123(2)
_cell_measurement_theta_max 27.485
_cell_measurement_theta_min 2.91
_cell_measurement_wavelength 0.71073
_cell_volume 1905.17(18)
_computing_cell_refinement 'HKL Scalepack (Otwinowski & Minor 1997)'
_computing_data_collection 'Collect (Nonius BV, 1997-2000)'
_computing_data_reduction 'HKL Denzo and Scalepack (Otwinowski & Minor 1997)'
_computing_molecular_graphics 'Ortep-3 for Windows (Farrugia, 1997)'
_computing_publication_material 'WinGX publication routines (Farrugia, 1999)'
_computing_structure_refinement 'SHELXL-97 (Sheldrick, 1997)'
_diffrn_ambient_temperature 123(2)
_diffrn_detector 'CCD plate'
_diffrn_measured_fraction_theta_full 0.962
_diffrn_measured_fraction_theta_max 0.962
_diffrn_measurement_device '95mm CCD camera on \k-goniostat'
_diffrn_measurement_device_type KappaCCD
_diffrn_measurement_method CCD
_diffrn_orient_matrix_type 'by Nonius Collect from scalepack cell'
_diffrn_orient_matrix_UB_11 0.426014E-1
_diffrn_orient_matrix_UB_12 -0.713915E-1
_diffrn_orient_matrix_UB_13 -0.51387E-2
_diffrn_orient_matrix_UB_21 0.483542E-1
_diffrn_orient_matrix_UB_22 0.246165E-1
_diffrn_orient_matrix_UB_23 0.588766E-1
_diffrn_orient_matrix_UB_31 -0.440843E-1
_diffrn_orient_matrix_UB_32 -0.392829E-1
_diffrn_orient_matrix_UB_33 0.526298E-1
_diffrn_radiation_monochromator graphite
_diffrn_radiation_probe x-ray
_diffrn_radiation_type MoK\a
_diffrn_radiation_wavelength 0.71073
_diffrn_reflns_av_R_equivalents 0.0694
_diffrn_reflns_av_unetI/netI 0.0751
_diffrn_reflns_limit_h_max 15
_diffrn_reflns_limit_h_min -15
_diffrn_reflns_limit_k_max 16
_diffrn_reflns_limit_k_min -16
_diffrn_reflns_limit_l_max 16
_diffrn_reflns_limit_l_min -16
_diffrn_reflns_number 13621
_diffrn_reflns_theta_full 27.51
_diffrn_reflns_theta_max 27.51
_diffrn_reflns_theta_min 2.95
_diffrn_source 'Enraf Nonius FR590'
_exptl_absorpt_coefficient_mu 3.334
_exptl_absorpt_correction_type none
_exptl_crystal_colour Green
_exptl_crystal_density_diffrn 1.709
_exptl_crystal_density_method 'not measured'
_exptl_crystal_description prism
_exptl_crystal_F_000 980
_exptl_crystal_size_max 0.2
_exptl_crystal_size_mid 0.2
_exptl_crystal_size_min 0.2
_refine_diff_density_max 0.66
_refine_diff_density_min -0.797
_refine_diff_density_rms 0.117
_refine_ls_extinction_method none
_refine_ls_goodness_of_fit_ref 1.023
_refine_ls_hydrogen_treatment mixed
_refine_ls_matrix_type full
_refine_ls_number_parameters 221
_refine_ls_number_reflns 4210
_refine_ls_number_restraints 0
_refine_ls_restrained_S_all 1.023
_refine_ls_R_factor_all 0.0828
_refine_ls_R_factor_gt 0.0462
_refine_ls_shift/su_max 0.001
_refine_ls_shift/su_mean 0
_refine_ls_structure_factor_coef Fsqd
_refine_ls_weighting_details 'calc w=1/[\s^2^(Fo^2^)+(0.0488P)^2^+0.0244P] where P=(Fo^2^+2Fc^2^)/3'
_refine_ls_weighting_scheme calc
_refine_ls_wR_factor_gt 0.0934
_refine_ls_wR_factor_ref 0.1066
_reflns_number_gt 2950
_reflns_number_total 4210
_reflns_threshold_expression >2sigma(I)
_cod_data_source_file ic0496525si20040507_093809_1.cif
_cod_data_source_block cotmbr
_cod_database_code 4311442

loop_
_symmetry_equiv_pos_as_xyz
'x, y, z'
'-x+1/2, y+1/2, -z+1/2'
'-x, -y, -z'
'x-1/2, -y-1/2, z-1/2'

loop_
_atom_site_label
_atom_site_type_symbol
_atom_site_fract_x
_atom_site_fract_y
_atom_site_fract_z
_atom_site_U_iso_or_equiv
_atom_site_adp_type
_atom_site_occupancy
_atom_site_symmetry_multiplicity
_atom_site_calc_flag
_atom_site_refinement_flags
_atom_site_disorder_assembly
_atom_site_disorder_group
Br1 Br 0.20978(3) 0.19136(4) 0.27591(3) 0.03201(14) Uani 1 1 d . . .
Co1 Co 0.24653(4) 0.22514(4) 0.46160(4) 0.02285(15) Uani 1 1 d . . .
S1 S 0.43773(8) 0.23181(8) 0.50496(8) 0.0252(2) Uani 1 1 d . . .
S2 S 0.16532(8) 0.38412(8) 0.51100(8) 0.0260(2) Uani 1 1 d . . .
S3 S 0.18352(8) 0.08774(8) 0.56419(8) 0.0287(3) Uani 1 1 d . . .
N3 N 0.3353(2) 0.3801(2) 0.6768(2) 0.0212(7) Uani 1 1 d . . .
N5 N 0.1896(3) 0.2426(3) 0.7222(2) 0.0230(7) Uani 1 1 d . . .
N6 N 0.0228(3) 0.1899(3) 0.6616(2) 0.0268(8) Uani 1 1 d . . .
N2 N 0.5317(3) 0.0954(3) 0.6534(3) 0.0290(8) Uani 1 1 d . . .
N4 N 0.3386(3) 0.5156(3) 0.5685(2) 0.0264(8) Uani 1 1 d . . .
N1 N 0.3979(2) 0.1877(3) 0.7134(2) 0.0226(7) Uani 1 1 d . . .
C5 C 0.2808(3) 0.4273(3) 0.5900(3) 0.0215(8) Uani 1 1 d . . .
C10 C 0.1135(3) 0.2993(3) 0.7746(3) 0.0276(9) Uani 1 1 d . . .
H10 H 0.1306 0.3515 0.8281 0.033 Uiso 1 1 calc R . .
C11 C 0.0109(4) 0.2674(3) 0.7364(3) 0.0315(10) Uani 1 1 d . . .
H11 H -0.0574 0.2936 0.7574 0.038 Uiso 1 1 calc R . .
C9 C 0.1330(3) 0.1751(3) 0.6534(3) 0.0222(9) Uani 1 1 d . . .
C1 C 0.4544(3) 0.1720(3) 0.6280(3) 0.0227(9) Uani 1 1 d . . .
C8 C 0.3087(4) 0.5899(4) 0.4807(3) 0.0381(11) Uani 1 1 d . . .
H8A H 0.3638 0.6476 0.4824 0.057 Uiso 1 1 calc R . .
H8B H 0.2349 0.6203 0.4877 0.057 Uiso 1 1 calc R . .
H8C H 0.3073 0.5513 0.4134 0.057 Uiso 1 1 calc R . .
C3 C 0.5241(3) 0.0614(3) 0.7547(3) 0.0315(10) Uani 1 1 d . . .
H3 H 0.5689 0.0083 0.7918 0.038 Uiso 1 1 calc R . .
B1 B 0.3140(4) 0.2763(4) 0.7389(4) 0.0253(10) Uani 1 1 d . . .
C7 C 0.4314(3) 0.5247(3) 0.6408(3) 0.0291(9) Uani 1 1 d . . .
H7 H 0.4863 0.5795 0.6431 0.035 Uiso 1 1 calc R . .
C6 C 0.4292(3) 0.4413(3) 0.7072(3) 0.0255(9) Uani 1 1 d . . .
H6 H 0.4829 0.4266 0.7653 0.031 Uiso 1 1 calc R . .
C12 C -0.0678(3) 0.1354(4) 0.6000(4) 0.0390(11) Uani 1 1 d . . .
H12A H -0.139 0.1606 0.6216 0.058 Uiso 1 1 calc R . .
H12B H -0.0611 0.0581 0.612 0.058 Uiso 1 1 calc R . .
H12C H -0.0644 0.1507 0.5247 0.058 Uiso 1 1 calc R . .
C2 C 0.4413(3) 0.1171(3) 0.7919(3) 0.0307(10) Uani 1 1 d . . .
H2 H 0.4165 0.1097 0.8602 0.037 Uiso 1 1 calc R . .
C4 C 0.6189(3) 0.0639(4) 0.5869(4) 0.0390(11) Uani 1 1 d . . .
H4A H 0.6646 0.007 0.6222 0.058 Uiso 1 1 calc R . .
H4B H 0.6661 0.1258 0.5754 0.058 Uiso 1 1 calc R . .
H4C H 0.5844 0.0377 0.5186 0.058 Uiso 1 1 calc R . .
H1 H 0.325(3) 0.295(3) 0.823(3) 0.017(9) Uiso 1 1 d . . .

loop_
_atom_site_aniso_label
_atom_site_aniso_U_11
_atom_site_aniso_U_22
_atom_site_aniso_U_33
_atom_site_aniso_U_23
_atom_site_aniso_U_13
_atom_site_aniso_U_12
Br1 0.0289(2) 0.0442(3) 0.0224(2) -0.00774(19) 0.00036(17) 0.00114(19)
Co1 0.0232(3) 0.0247(3) 0.0209(3) -0.0037(2) 0.0032(2) -0.0025(2)
S1 0.0226(5) 0.0277(6) 0.0259(5) 0.0009(4) 0.0048(4) -0.0021(4)
S2 0.0264(5) 0.0235(6) 0.0272(5) -0.0003(4) -0.0024(4) 0.0001(4)
S3 0.0339(6) 0.0226(6) 0.0310(6) -0.0057(4) 0.0104(5) -0.0065(4)
N3 0.0230(17) 0.0186(18) 0.0226(16) -0.0026(13) 0.0045(14) -0.0009(14)
N5 0.0267(18) 0.0246(19) 0.0185(16) -0.0001(14) 0.0061(14) -0.0015(14)
N6 0.0272(18) 0.027(2) 0.0267(18) 0.0033(15) 0.0068(15) -0.0038(15)
N2 0.0263(18) 0.023(2) 0.037(2) -0.0046(16) -0.0020(15) -0.0008(15)
N4 0.0325(19) 0.0205(19) 0.0259(17) 0.0044(14) 0.0018(15) -0.0008(15)
N1 0.0254(17) 0.0196(18) 0.0218(17) -0.0004(14) -0.0023(14) -0.0028(14)
C5 0.025(2) 0.017(2) 0.024(2) -0.0022(16) 0.0053(16) -0.0005(17)
C10 0.030(2) 0.024(2) 0.030(2) -0.0002(18) 0.0111(18) 0.0024(18)
C11 0.033(2) 0.028(2) 0.036(2) 0.0013(19) 0.016(2) 0.0030(19)
C9 0.024(2) 0.020(2) 0.023(2) 0.0058(16) 0.0069(17) -0.0042(16)
C1 0.0200(19) 0.018(2) 0.030(2) -0.0015(17) 0.0002(17) -0.0023(16)
C8 0.042(3) 0.031(3) 0.041(3) 0.012(2) -0.003(2) -0.007(2)
C3 0.036(2) 0.020(2) 0.036(2) 0.0052(18) -0.0088(19) 0.0012(19)
B1 0.032(3) 0.019(3) 0.025(2) -0.0015(19) 0.002(2) -0.003(2)
C7 0.028(2) 0.026(2) 0.033(2) -0.0049(19) 0.0014(18) -0.0048(18)
C6 0.023(2) 0.024(2) 0.028(2) -0.0047(18) -0.0026(17) -0.0039(17)
C12 0.027(2) 0.041(3) 0.048(3) 0.005(2) -0.002(2) -0.004(2)
C2 0.038(2) 0.024(2) 0.029(2) 0.0066(18) -0.0043(19) -0.0051(19)
C4 0.027(2) 0.035(3) 0.053(3) -0.012(2) -0.004(2) 0.002(2)

loop_
_atom_type_symbol
_atom_type_description
_atom_type_scat_dispersion_real
_atom_type_scat_dispersion_imag
_atom_type_scat_source
H H 0 0 'International Tables Vol C Tables 4.2.6.8 and 6.1.1.4'
C C 0.0033 0.0016 'International Tables Vol C Tables 4.2.6.8 and 6.1.1.4'
N N 0.0061 0.0033 'International Tables Vol C Tables 4.2.6.8 and 6.1.1.4'
S S 0.1246 0.1234 'International Tables Vol C Tables 4.2.6.8 and 6.1.1.4'
Co Co 0.3494 0.9721 'International Tables Vol C Tables 4.2.6.8 and 6.1.1.4'
Br Br -0.2901 2.4595 'International Tables Vol C Tables 4.2.6.8 and 6.1.1.4'
B B 0.0013 0.0007 'International Tables Vol C Tables 4.2.6.8 and 6.1.1.4'

loop_
_geom_angle_atom_site_label_1
_geom_angle_atom_site_label_2
_geom_angle_atom_site_label_3
_geom_angle
_geom_angle_site_symmetry_1
_geom_angle_site_symmetry_3
_geom_angle_publ_flag
S1 Co1 S2 109.92(4) . . ?
S1 Co1 S3 105.43(4) . . ?
S2 Co1 S3 107.94(4) . . ?
S1 Co1 Br1 108.82(3) . . ?
S2 Co1 Br1 111.99(3) . . ?
S3 Co1 Br1 112.53(3) . . ?
C1 S1 Co1 102.90(13) . . ?
C5 S2 Co1 94.96(13) . . ?
C9 S3 Co1 93.31(13) . . ?
C5 N3 C6 107.6(3) . . ?
C5 N3 B1 133.1(3) . . ?
C6 N3 B1 119.3(3) . . ?
C9 N5 C10 108.3(3) . . ?
C9 N5 B1 132.6(3) . . ?
C10 N5 B1 118.4(3) . . ?
C9 N6 C11 108.6(3) . . ?
C9 N6 C12 125.9(3) . . ?
C11 N6 C12 125.4(3) . . ?
C1 N2 C3 109.6(3) . . ?
C1 N2 C4 124.7(3) . . ?
C3 N2 C4 125.3(4) . . ?
C5 N4 C7 109.5(3) . . ?
C5 N4 C8 125.3(3) . . ?
C7 N4 C8 125.1(3) . . ?
C1 N1 C2 107.3(3) . . ?
C1 N1 B1 131.4(3) . . ?
C2 N1 B1 120.5(3) . . ?
N4 C5 N3 107.5(3) . . ?
N4 C5 S2 122.9(3) . . ?
N3 C5 S2 129.4(3) . . ?
C11 C10 N5 107.9(4) . . ?
C10 C11 N6 107.6(3) . . ?
N5 C9 N6 107.6(3) . . ?
N5 C9 S3 129.1(3) . . ?
N6 C9 S3 123.3(3) . . ?
N2 C1 N1 107.6(3) . . ?
N2 C1 S1 122.5(3) . . ?
N1 C1 S1 129.8(3) . . ?
C2 C3 N2 107.0(4) . . ?
N5 B1 N3 111.3(3) . . ?
N5 B1 N1 114.7(3) . . ?
N3 B1 N1 110.2(3) . . ?
C6 C7 N4 106.8(3) . . ?
C7 C6 N3 108.6(3) . . ?
C3 C2 N1 108.5(3) . . ?

loop_
_geom_bond_atom_site_label_1
_geom_bond_atom_site_label_2
_geom_bond_distance
_geom_bond_site_symmetry_2
_geom_bond_publ_flag
Br1 Co1 2.3943(6) . ?
Co1 S1 2.3193(11) . ?
Co1 S2 2.3279(12) . ?
Co1 S3 2.3280(11) . ?
S1 C1 1.727(4) . ?
S2 C5 1.721(4) . ?
S3 C9 1.727(4) . ?
N3 C5 1.361(5) . ?
N3 C6 1.390(5) . ?
N3 B1 1.552(5) . ?
N5 C9 1.350(5) . ?
N5 C10 1.382(5) . ?
N5 B1 1.553(5) . ?
N6 C9 1.357(5) . ?
N6 C11 1.374(5) . ?
N6 C12 1.449(5) . ?
N2 C1 1.351(5) . ?
N2 C3 1.368(5) . ?
N2 C4 1.469(5) . ?
N4 C5 1.348(5) . ?
N4 C7 1.381(5) . ?
N4 C8 1.468(5) . ?
N1 C1 1.352(5) . ?
N1 C2 1.394(5) . ?
N1 B1 1.555(6) . ?
C10 C11 1.344(6) . ?
C3 C2 1.341(6) . ?
C7 C6 1.343(5) . ?
